data_7244483
loop_
_publ_author_name
'He, Jin-Yu'
'Qian, Wei-Feng'
'Wang, Yan-Zhao'
'Yao, Chaochao'
'Wang, Nana'
'Liu, Huilin'
'Zhong, Bing'
'Zhu, Cuiju'
'Xu, Hao'

_publ_section_title
;
 Sustainable electrochemical dehydrogenative C(sp3)--H mono/di-alkylations
;
_journal_issue 6
_journal_name_full 'Green Chemistry'
_journal_page_first 2483
_journal_page_last 2491
_journal_paper_doi 10.1039/D1GC04479F
_journal_volume 24
_journal_year 2022
_chemical_absolute_configuration unk
_chemical_formula_moiety 'C30 H31 N O3'
_chemical_formula_sum 'C30 H31 N O3'
_chemical_formula_weight 453.56
_space_group_crystal_system orthorhombic
_space_group_IT_number 19
_space_group_name_Hall 'P 2ac 2ab'
_space_group_name_H-M_alt 'P 21 21 21'
_atom_sites_solution_hydrogens geom
_atom_sites_solution_primary iterative
_audit_creation_date 2021-09-29
_audit_creation_method
; 
Olex2 1.3 
(compiled 2020.11.12 svn.r5f609507 for OlexSys, GUI svn.r6272) 
;
_audit_update_record
;
2021-10-27 deposited with the CCDC.	2022-02-08 downloaded from the CCDC.
;
_cell_angle_alpha 90
_cell_angle_beta 90
_cell_angle_gamma 90
_cell_formula_units_Z 4
_cell_length_a 8.224(4)
_cell_length_b 14.043(7)
_cell_length_c 21.164(10)
_cell_measurement_reflns_used 3550
_cell_measurement_temperature 100(2)
_cell_measurement_theta_max 56.63
_cell_measurement_theta_min 3.29
_cell_volume 2444(2)
_computing_cell_refinement 'SAINT V8.40B (?, 2016)'
_computing_data_collection 'Bruker APEX2'
_computing_data_reduction 'SAINT V8.40B (?, 2016)'
_computing_molecular_graphics 'Olex2 1.3 (Dolomanov et al., 2009)'
_computing_publication_material 'Olex2 1.3 (Dolomanov et al., 2009)'
_computing_structure_refinement 'XL  (Sheldrick, 2008)'
_computing_structure_solution 'olex2.solve 1.3 (Bourhis et al., 2015)'
_diffrn_ambient_temperature 100(2)
_diffrn_measured_fraction_theta_full 0.981
_diffrn_measured_fraction_theta_max 0.981
_diffrn_measurement_device_type 'Bruker APEX-II CCD'
_diffrn_measurement_method '\f and \w scans'
_diffrn_radiation_type GaK\a
_diffrn_radiation_wavelength 1.34139
_diffrn_reflns_av_R_equivalents 0.0750
_diffrn_reflns_av_unetI/netI 0.0886
_diffrn_reflns_Laue_measured_fraction_full 0.981
_diffrn_reflns_Laue_measured_fraction_max 0.981
_diffrn_reflns_limit_h_max 9
_diffrn_reflns_limit_h_min -9
_diffrn_reflns_limit_k_max 16
_diffrn_reflns_limit_k_min -14
_diffrn_reflns_limit_l_max 25
_diffrn_reflns_limit_l_min -23
_diffrn_reflns_number 10751
_diffrn_reflns_point_group_measured_fraction_full 0.976
_diffrn_reflns_point_group_measured_fraction_max 0.976
_diffrn_reflns_theta_full 52.499
_diffrn_reflns_theta_max 52.499
_diffrn_reflns_theta_min 3.286
_diffrn_source_current 3.57
_diffrn_source_power 0.2497215
_diffrn_source_voltage 69.95
_diffrn_standards_number 0
_exptl_absorpt_coefficient_mu 0.396
_exptl_absorpt_correction_T_max 0.7512
_exptl_absorpt_correction_T_min 0.5269
_exptl_absorpt_correction_type multi-scan
_exptl_absorpt_process_details 'SADABS-2016/2 (Bruker,2016/2)'
_exptl_crystal_colour colourless
_exptl_crystal_colour_primary colourless
_exptl_crystal_density_diffrn 1.232
_exptl_crystal_description needle
_exptl_crystal_F_000 968
_exptl_crystal_size_max 0.1
_exptl_crystal_size_mid 0.03
_exptl_crystal_size_min 0.02
_refine_diff_density_max 0.312
_refine_diff_density_min -0.331
_refine_diff_density_rms 0.070
_refine_ls_abs_structure_details
; 
 Flack x determined using 913 quotients [(I+)-(I-)]/[(I+)+(I-)] 
 (Parsons, Flack and Wagner, Acta Cryst. B69 (2013) 249-259). 
;
_refine_ls_abs_structure_Flack -0.4(3)
_refine_ls_extinction_coef 0.0026(10)
_refine_ls_extinction_expression Fc^*^=kFc[1+0.001xFc^2^\l^3^/sin(2\q)]^-1/4^
_refine_ls_extinction_method 'SHELXL-2018/3 (Sheldrick 2018)'
_refine_ls_goodness_of_fit_ref 1.099
_refine_ls_hydrogen_treatment constr
_refine_ls_matrix_type full
_refine_ls_number_parameters 315
_refine_ls_number_reflns 4142
_refine_ls_number_restraints 0
_refine_ls_restrained_S_all 1.099
_refine_ls_R_factor_all 0.1001
_refine_ls_R_factor_gt 0.0694
_refine_ls_shift/su_max 0.000
_refine_ls_shift/su_mean 0.000
_refine_ls_structure_factor_coef Fsqd
_refine_ls_weighting_details 'w=1/[\s^2^(Fo^2^)+(0.0933P)^2^+1.3131P] where P=(Fo^2^+2Fc^2^)/3'
_refine_ls_weighting_scheme calc
_refine_ls_wR_factor_gt 0.1734
_refine_ls_wR_factor_ref 0.2070
_reflns_Friedel_coverage 0.736
_reflns_Friedel_fraction_full 0.967
_reflns_Friedel_fraction_max 0.967
_reflns_number_gt 2963
_reflns_number_total 4142
_reflns_threshold_expression 'I > 2\s(I)'
_cod_data_source_file d1gc04479f3.cif
_cod_data_source_block 210924n_0m
_cod_depositor_comments 'Adding full bibliography for 7244482--7244484.cif.'
_cod_database_code 7244483
_shelx_shelxl_version_number 2018/3
_shelx_space_group_comment
; 
The symmetry employed for this shelxl refinement is uniquely defined 
by the following loop, which should always be used as a source of 
symmetry information in preference to the above space-group names. 
They are only intended as comments. 
;
_shelx_estimated_absorpt_t_max 0.992
_shelx_estimated_absorpt_t_min 0.961
_olex2_refinement_description
; 
1. Fixed Uiso 
 At 1.2 times of: 
  All C(H) groups, All C(H,H) groups 
 At 1.5 times of: 
  All C(H,H,H) groups, All O(H) groups 
2.a Secondary CH2 refined with riding coordinates: 
 C9(H9A,H9B), C20(H20A,H20B) 
2.b Aromatic/amide H refined with riding coordinates: 
 C2(H2), C6(H6), C12(H12), C13(H13), C15(H15), C16(H16), C17(H17), C18(H18), 
 C22(H22), C26(H26) 
2.c Idealised Me refined as rotating group: 
 C7(H7A,H7B,H7C), C8(H8A,H8B,H8C), C27(H27A,H27B,H27C), C28(H28A,H28B,H28C), 
 C30(H30A,H30B,H30C) 
2.d Idealised tetrahedral OH refined as rotating group: 
 O1(H1), O2(H2A) 
;
_olex2_submission_special_instructions 'No special instructions were received'

loop_
_space_group_symop_operation_xyz
'x, y, z'
'x+1/2, -y+1/2, -z'
'-x, y+1/2, -z+1/2'
'-x+1/2, -y, z+1/2'

loop_
_atom_site_label
_atom_site_type_symbol
_atom_site_fract_x
_atom_site_fract_y
_atom_site_fract_z
_atom_site_U_iso_or_equiv
_atom_site_adp_type
_atom_site_occupancy
_atom_site_site_symmetry_order
_atom_site_calc_flag
_atom_site_refinement_flags_posn
_atom_site_refinement_flags_adp
_atom_site_refinement_flags_occupancy
_atom_site_disorder_assembly
_atom_site_disorder_group
C1 C 0.6003(7) 0.4042(4) 0.6005(3) 0.0295(13) Uani 1 1 d . . . . .
C2 C 0.4913(8) 0.4129(4) 0.5513(2) 0.0346(14) Uani 1 1 d . . . . .
H2 H 0.381385 0.427397 0.561167 0.042 Uiso 1 1 calc R U . . .
C3 C 0.5333(8) 0.4015(4) 0.4878(3) 0.0331(13) Uani 1 1 d . . . . .
C4 C 0.6989(8) 0.3837(4) 0.4742(2) 0.0298(13) Uani 1 1 d . . . . .
C5 C 0.8122(8) 0.3741(4) 0.5217(3) 0.0328(14) Uani 1 1 d . . . . .
C6 C 0.7627(8) 0.3854(4) 0.5845(2) 0.0313(13) Uani 1 1 d . . . . .
H6 H 0.841211 0.380050 0.617182 0.038 Uiso 1 1 calc R U . . .
C7 C 0.4079(9) 0.4046(5) 0.4365(3) 0.0484(17) Uani 1 1 d . . . . .
H7A H 0.345022 0.345268 0.436867 0.073 Uiso 1 1 calc R U . . .
H7B H 0.461738 0.411785 0.395484 0.073 Uiso 1 1 calc R U . . .
H7C H 0.334750 0.458609 0.443622 0.073 Uiso 1 1 calc R U . . .
C8 C 0.9908(8) 0.3537(5) 0.5073(3) 0.0376(15) Uani 1 1 d . . . . .
H8A H 0.998819 0.297602 0.480007 0.056 Uiso 1 1 calc R U . . .
H8B H 1.049198 0.341793 0.546900 0.056 Uiso 1 1 calc R U . . .
H8C H 1.038949 0.408760 0.485848 0.056 Uiso 1 1 calc R U . . .
C9 C 0.5540(8) 0.4164(4) 0.6697(2) 0.0347(14) Uani 1 1 d . . . . .
H9A H 0.475636 0.469702 0.672836 0.042 Uiso 1 1 calc R U . . .
H9B H 0.652719 0.435209 0.693393 0.042 Uiso 1 1 calc R U . . .
C10 C 0.4775(7) 0.3270(4) 0.7031(2) 0.0291(13) Uani 1 1 d . . . . .
C11 C 0.4787(8) 0.3385(4) 0.7752(2) 0.0324(13) Uani 1 1 d . . . . .
C12 C 0.4732(8) 0.4296(4) 0.8046(2) 0.0362(14) Uani 1 1 d . . . . .
H12 H 0.483130 0.485889 0.779989 0.043 Uiso 1 1 calc R U . . .
C13 C 0.4536(10) 0.4350(4) 0.8685(3) 0.0454(18) Uani 1 1 d . . . . .
H13 H 0.447895 0.495268 0.888735 0.055 Uiso 1 1 calc R U . . .
C14 C 0.4418(10) 0.3511(4) 0.9044(3) 0.0492(19) Uani 1 1 d . . . . .
C15 C 0.4137(16) 0.3497(5) 0.9706(3) 0.083(4) Uani 1 1 d . . . . .
H15 H 0.405493 0.407872 0.993316 0.100 Uiso 1 1 calc R U . . .
C16 C 0.3983(17) 0.2642(6) 1.0019(4) 0.093(4) Uani 1 1 d . . . . .
H16 H 0.376578 0.264117 1.046032 0.112 Uiso 1 1 calc R U . . .
C17 C 0.4140(15) 0.1767(5) 0.9698(3) 0.080(3) Uani 1 1 d . . . . .
H17 H 0.404102 0.118592 0.992414 0.096 Uiso 1 1 calc R U . . .
C18 C 0.4439(11) 0.1752(5) 0.9055(3) 0.057(2) Uani 1 1 d . . . . .
H18 H 0.457597 0.116173 0.884187 0.068 Uiso 1 1 calc R U . . .
C19 C 0.4541(10) 0.2618(4) 0.8716(3) 0.0435(17) Uani 1 1 d . . . . .
C20 C 0.2990(7) 0.3093(4) 0.6825(3) 0.0318(14) Uani 1 1 d . . . . .
H20A H 0.293627 0.310837 0.635812 0.038 Uiso 1 1 calc R U . . .
H20B H 0.266547 0.244652 0.696294 0.038 Uiso 1 1 calc R U . . .
C21 C 0.1771(7) 0.3805(4) 0.7086(3) 0.0306(13) Uani 1 1 d . . . . .
C22 C 0.1040(8) 0.3636(4) 0.7672(3) 0.0332(13) Uani 1 1 d . . . . .
H22 H 0.133009 0.307591 0.789795 0.040 Uiso 1 1 calc R U . . .
C23 C -0.0094(8) 0.4252(4) 0.7939(3) 0.0346(14) Uani 1 1 d . . . . .
C24 C -0.0483(8) 0.5070(4) 0.7606(3) 0.0336(14) Uani 1 1 d . . . . .
C25 C 0.0170(9) 0.5260(4) 0.7003(3) 0.0364(15) Uani 1 1 d . . . . .
C26 C 0.1317(8) 0.4621(4) 0.6762(3) 0.0342(15) Uani 1 1 d . . . . .
H26 H 0.180105 0.474955 0.636310 0.041 Uiso 1 1 calc R U . . .
C27 C -0.0885(9) 0.3975(5) 0.8562(3) 0.0417(16) Uani 1 1 d . . . . .
H27A H -0.176053 0.351667 0.848282 0.063 Uiso 1 1 calc R U . . .
H27B H -0.133440 0.454346 0.876592 0.063 Uiso 1 1 calc R U . . .
H27C H -0.006932 0.368479 0.883978 0.063 Uiso 1 1 calc R U . . .
C28 C -0.0330(11) 0.6126(5) 0.6635(3) 0.054(2) Uani 1 1 d . . . . .
H28A H -0.151457 0.619523 0.665173 0.081 Uiso 1 1 calc R U . . .
H28B H 0.001627 0.605633 0.619413 0.081 Uiso 1 1 calc R U . . .
H28C H 0.018337 0.669199 0.681835 0.081 Uiso 1 1 calc R U . . .
C29 C 0.5809(8) 0.2390(4) 0.6851(2) 0.0318(14) Uani 1 1 d . . . . .
C30 C 0.7462(9) 0.2285(5) 0.7134(3) 0.0445(16) Uani 1 1 d . . . . .
H30A H 0.785822 0.290898 0.727219 0.067 Uiso 1 1 calc R U . . .
H30B H 0.820825 0.202125 0.681800 0.067 Uiso 1 1 calc R U . . .
H30C H 0.740522 0.185417 0.749779 0.067 Uiso 1 1 calc R U . . .
N1 N 0.4715(7) 0.2579(3) 0.8068(2) 0.0377(13) Uani 1 1 d . . . . .
O1 O 0.7400(6) 0.3756(3) 0.41050(16) 0.0383(11) Uani 1 1 d . . . . .
H1 H 0.832029 0.350096 0.407211 0.057 Uiso 1 1 calc R U . . .
O2 O -0.1606(6) 0.5723(3) 0.78235(19) 0.0472(12) Uani 1 1 d . . . . .
H2A H -0.167701 0.568180 0.821849 0.071 Uiso 1 1 calc R U . . .
O3 O 0.5308(6) 0.1800(3) 0.64724(17) 0.0376(11) Uani 1 1 d . . . . .

loop_
_atom_site_aniso_label
_atom_site_aniso_U_11
_atom_site_aniso_U_22
_atom_site_aniso_U_33
_atom_site_aniso_U_23
_atom_site_aniso_U_13
_atom_site_aniso_U_12
C1 0.032(3) 0.028(3) 0.028(3) -0.006(2) 0.007(2) -0.002(3)
C2 0.048(4) 0.031(3) 0.025(3) 0.002(2) 0.006(3) -0.004(3)
C3 0.038(3) 0.035(3) 0.027(3) -0.001(2) 0.004(3) 0.008(3)
C4 0.044(4) 0.024(3) 0.021(3) -0.002(2) 0.004(2) -0.003(3)
C5 0.038(3) 0.034(3) 0.027(3) 0.004(2) 0.002(3) 0.002(3)
C6 0.041(3) 0.031(3) 0.022(3) 0.005(2) 0.000(2) -0.005(3)
C7 0.060(4) 0.059(4) 0.026(3) 0.003(3) -0.001(3) -0.001(4)
C8 0.043(4) 0.043(3) 0.027(3) 0.006(3) 0.001(3) -0.001(3)
C9 0.046(4) 0.035(3) 0.023(3) -0.004(2) 0.001(3) -0.003(3)
C10 0.038(3) 0.031(3) 0.018(3) -0.002(2) 0.003(2) 0.000(3)
C11 0.046(3) 0.031(3) 0.020(3) 0.002(2) 0.000(2) 0.003(3)
C12 0.056(4) 0.033(3) 0.020(3) -0.003(2) -0.001(3) 0.001(3)
C13 0.085(5) 0.027(3) 0.024(3) -0.004(2) 0.004(3) -0.005(4)
C14 0.094(6) 0.035(3) 0.019(3) -0.003(2) -0.005(3) 0.006(4)
C15 0.190(11) 0.034(4) 0.025(4) -0.003(3) 0.006(5) -0.009(6)
C16 0.207(13) 0.047(4) 0.026(4) 0.004(3) 0.003(5) 0.015(7)
C17 0.173(11) 0.038(4) 0.028(4) 0.005(3) -0.005(5) -0.006(6)
C18 0.108(7) 0.032(3) 0.030(3) -0.002(3) -0.002(4) -0.004(4)
C19 0.078(5) 0.034(3) 0.019(3) 0.003(2) -0.006(3) -0.005(4)
C20 0.039(3) 0.029(3) 0.027(3) -0.001(2) -0.001(3) -0.004(3)
C21 0.036(3) 0.029(3) 0.026(3) -0.002(2) 0.001(2) -0.004(3)
C22 0.044(3) 0.027(3) 0.029(3) 0.002(2) 0.002(3) 0.000(3)
C23 0.044(4) 0.037(3) 0.023(3) -0.002(2) 0.002(3) -0.003(3)
C24 0.042(4) 0.031(3) 0.028(3) -0.005(2) 0.002(3) 0.007(3)
C25 0.058(4) 0.029(3) 0.022(3) -0.003(2) -0.001(3) 0.001(3)
C26 0.057(4) 0.030(3) 0.016(3) -0.001(2) 0.003(3) -0.001(3)
C27 0.055(4) 0.044(4) 0.026(3) 0.001(3) 0.010(3) 0.004(3)
C28 0.091(6) 0.040(4) 0.030(3) -0.004(3) -0.001(4) 0.015(4)
C29 0.047(4) 0.033(3) 0.016(3) -0.001(2) 0.003(2) -0.002(3)
C30 0.053(4) 0.045(4) 0.035(3) -0.003(3) -0.006(3) 0.007(3)
N1 0.062(4) 0.032(3) 0.019(2) -0.0007(19) -0.005(2) 0.003(3)
O1 0.053(3) 0.042(2) 0.021(2) -0.0002(18) 0.0021(18) 0.011(2)
O2 0.073(3) 0.041(2) 0.028(2) -0.001(2) 0.003(2) 0.015(2)
O3 0.054(3) 0.033(2) 0.026(2) -0.0046(17) 0.0000(19) -0.002(2)

loop_
_atom_type_symbol
_atom_type_description
_atom_type_scat_dispersion_real
_atom_type_scat_dispersion_imag
_atom_type_scat_source
C C 0.0137 0.0067 'International Tables Vol C Tables 4.2.6.8 and 6.1.1.4'
H H 0.0000 0.0000 'International Tables Vol C Tables 4.2.6.8 and 6.1.1.4'
N N 0.0241 0.0134 'International Tables Vol C Tables 4.2.6.8 and 6.1.1.4'
O O 0.0389 0.0241 'International Tables Vol C Tables 4.2.6.8 and 6.1.1.4'

loop_
_geom_angle_atom_site_label_1
_geom_angle_atom_site_label_2
_geom_angle_atom_site_label_3
_geom_angle
_geom_angle_site_symmetry_1
_geom_angle_site_symmetry_3
_geom_angle_publ_flag
C2 C1 C6 116.9(5) . . ?
C2 C1 C9 123.6(5) . . ?
C6 C1 C9 119.5(5) . . ?
C1 C2 H2 118.1 . . ?
C1 C2 C3 123.8(6) . . ?
C3 C2 H2 118.1 . . ?
C2 C3 C4 117.0(5) . . ?
C2 C3 C7 121.6(6) . . ?
C4 C3 C7 121.4(5) . . ?
C5 C4 C3 121.3(5) . . ?
C5 C4 O1 122.3(5) . . ?
O1 C4 C3 116.4(5) . . ?
C4 C5 C6 119.1(6) . . ?
C4 C5 C8 121.5(5) . . ?
C6 C5 C8 119.4(5) . . ?
C1 C6 H6 119.0 . . ?
C5 C6 C1 121.9(5) . . ?
C5 C6 H6 119.0 . . ?
C3 C7 H7A 109.5 . . ?
C3 C7 H7B 109.5 . . ?
C3 C7 H7C 109.5 . . ?
H7A C7 H7B 109.5 . . ?
H7A C7 H7C 109.5 . . ?
H7B C7 H7C 109.5 . . ?
C5 C8 H8A 109.5 . . ?
C5 C8 H8B 109.5 . . ?
C5 C8 H8C 109.5 . . ?
H8A C8 H8B 109.5 . . ?
H8A C8 H8C 109.5 . . ?
H8B C8 H8C 109.5 . . ?
C1 C9 H9A 108.2 . . ?
C1 C9 H9B 108.2 . . ?
C1 C9 C10 116.3(4) . . ?
H9A C9 H9B 107.4 . . ?
C10 C9 H9A 108.2 . . ?
C10 C9 H9B 108.2 . . ?
C11 C10 C9 111.2(4) . . ?
C11 C10 C20 107.6(5) . . ?
C11 C10 C29 109.1(4) . . ?
C20 C10 C9 112.3(5) . . ?
C29 C10 C9 107.8(4) . . ?
C29 C10 C20 108.8(4) . . ?
C12 C11 C10 121.9(5) . . ?
N1 C11 C10 114.4(5) . . ?
N1 C11 C12 123.4(5) . . ?
C11 C12 H12 120.4 . . ?
C13 C12 C11 119.1(5) . . ?
C13 C12 H12 120.4 . . ?
C12 C13 H13 120.1 . . ?
C12 C13 C14 119.8(5) . . ?
C14 C13 H13 120.1 . . ?
C13 C14 C15 123.7(6) . . ?
C13 C14 C19 117.8(5) . . ?
C15 C14 C19 118.5(6) . . ?
C14 C15 H15 120.0 . . ?
C16 C15 C14 120.1(6) . . ?
C16 C15 H15 120.0 . . ?
C15 C16 H16 119.4 . . ?
C15 C16 C17 121.2(7) . . ?
C17 C16 H16 119.4 . . ?
C16 C17 H17 119.8 . . ?
C18 C17 C16 120.3(6) . . ?
C18 C17 H17 119.8 . . ?
C17 C18 H18 120.1 . . ?
C17 C18 C19 119.7(6) . . ?
C19 C18 H18 120.1 . . ?
C18 C19 C14 120.1(5) . . ?
N1 C19 C14 121.5(5) . . ?
N1 C19 C18 118.4(5) . . ?
C10 C20 H20A 108.6 . . ?
C10 C20 H20B 108.6 . . ?
H20A C20 H20B 107.6 . . ?
C21 C20 C10 114.6(5) . . ?
C21 C20 H20A 108.6 . . ?
C21 C20 H20B 108.6 . . ?
C22 C21 C20 119.6(5) . . ?
C26 C21 C20 122.8(5) . . ?
C26 C21 C22 117.6(5) . . ?
C21 C22 H22 118.6 . . ?
C23 C22 C21 122.8(5) . . ?
C23 C22 H22 118.6 . . ?
C22 C23 C27 118.6(5) . . ?
C24 C23 C22 117.6(5) . . ?
C24 C23 C27 123.8(6) . . ?
C23 C24 C25 122.1(5) . . ?
O2 C24 C23 122.3(5) . . ?
O2 C24 C25 115.5(5) . . ?
C24 C25 C28 121.3(6) . . ?
C26 C25 C24 117.7(5) . . ?
C26 C25 C28 121.0(5) . . ?
C21 C26 C25 122.1(5) . . ?
C21 C26 H26 119.0 . . ?
C25 C26 H26 119.0 . . ?
C23 C27 H27A 109.5 . . ?
C23 C27 H27B 109.5 . . ?
C23 C27 H27C 109.5 . . ?
H27A C27 H27B 109.5 . . ?
H27A C27 H27C 109.5 . . ?
H27B C27 H27C 109.5 . . ?
C25 C28 H28A 109.5 . . ?
C25 C28 H28B 109.5 . . ?
C25 C28 H28C 109.5 . . ?
H28A C28 H28B 109.5 . . ?
H28A C28 H28C 109.5 . . ?
H28B C28 H28C 109.5 . . ?
C30 C29 C10 118.7(5) . . ?
O3 C29 C10 121.2(6) . . ?
O3 C29 C30 120.1(6) . . ?
C29 C30 H30A 109.5 . . ?
C29 C30 H30B 109.5 . . ?
C29 C30 H30C 109.5 . . ?
H30A C30 H30B 109.5 . . ?
H30A C30 H30C 109.5 . . ?
H30B C30 H30C 109.5 . . ?
C11 N1 C19 118.3(5) . . ?
C4 O1 H1 109.5 . . ?
C24 O2 H2A 109.5 . . ?

loop_
_geom_bond_atom_site_label_1
_geom_bond_atom_site_label_2
_geom_bond_distance
_geom_bond_site_symmetry_2
_geom_bond_publ_flag
C1 C2 1.380(8) . ?
C1 C6 1.403(8) . ?
C1 C9 1.522(7) . ?
C2 H2 0.9500 . ?
C2 C3 1.397(8) . ?
C3 C4 1.415(9) . ?
C3 C7 1.498(9) . ?
C4 C5 1.378(8) . ?
C4 O1 1.394(6) . ?
C5 C6 1.398(8) . ?
C5 C8 1.527(9) . ?
C6 H6 0.9500 . ?
C7 H7A 0.9800 . ?
C7 H7B 0.9800 . ?
C7 H7C 0.9800 . ?
C8 H8A 0.9800 . ?
C8 H8B 0.9800 . ?
C8 H8C 0.9800 . ?
C9 H9A 0.9900 . ?
C9 H9B 0.9900 . ?
C9 C10 1.573(8) . ?
C10 C11 1.534(7) . ?
C10 C20 1.552(8) . ?
C10 C29 1.548(8) . ?
C11 C12 1.422(8) . ?
C11 N1 1.316(7) . ?
C12 H12 0.9500 . ?
C12 C13 1.365(8) . ?
C13 H13 0.9500 . ?
C13 C14 1.405(9) . ?
C14 C15 1.421(9) . ?
C14 C19 1.436(8) . ?
C15 H15 0.9500 . ?
C15 C16 1.378(11) . ?
C16 H16 0.9500 . ?
C16 C17 1.410(11) . ?
C17 H17 0.9500 . ?
C17 C18 1.383(10) . ?
C18 H18 0.9500 . ?
C18 C19 1.416(9) . ?
C19 N1 1.380(7) . ?
C20 H20A 0.9900 . ?
C20 H20B 0.9900 . ?
C20 C21 1.519(8) . ?
C21 C22 1.399(8) . ?
C21 C26 1.387(8) . ?
C22 H22 0.9500 . ?
C22 C23 1.393(9) . ?
C23 C24 1.385(8) . ?
C23 C27 1.521(8) . ?
C24 C25 1.410(8) . ?
C24 O2 1.381(7) . ?
C25 C26 1.399(9) . ?
C25 C28 1.501(8) . ?
C26 H26 0.9500 . ?
C27 H27A 0.9800 . ?
C27 H27B 0.9800 . ?
C27 H27C 0.9800 . ?
C28 H28A 0.9800 . ?
C28 H28B 0.9800 . ?
C28 H28C 0.9800 . ?
C29 C30 1.493(9) . ?
C29 O3 1.223(7) . ?
C30 H30A 0.9800 . ?
C30 H30B 0.9800 . ?
C30 H30C 0.9800 . ?
O1 H1 0.8400 . ?
O2 H2A 0.8400 . ?

loop_
_geom_torsion_atom_site_label_1
_geom_torsion_atom_site_label_2
_geom_torsion_atom_site_label_3
_geom_torsion_atom_site_label_4
_geom_torsion
_geom_torsion_site_symmetry_1
_geom_torsion_site_symmetry_2
_geom_torsion_site_symmetry_3
_geom_torsion_site_symmetry_4
_geom_torsion_publ_flag
C1 C2 C3 C4 -2.5(9) . . . . ?
C1 C2 C3 C7 175.4(6) . . . . ?
C1 C9 C10 C11 164.8(5) . . . . ?
C1 C9 C10 C20 -74.6(6) . . . . ?
C1 C9 C10 C29 45.3(7) . . . . ?
C2 C1 C6 C5 -1.1(8) . . . . ?
C2 C1 C9 C10 82.7(7) . . . . ?
C2 C3 C4 C5 2.6(8) . . . . ?
C2 C3 C4 O1 -178.0(5) . . . . ?
C3 C4 C5 C6 -2.1(8) . . . . ?
C3 C4 C5 C8 179.2(6) . . . . ?
C4 C5 C6 C1 1.3(9) . . . . ?
C6 C1 C2 C3 1.7(9) . . . . ?
C6 C1 C9 C10 -98.9(7) . . . . ?
C7 C3 C4 C5 -175.3(6) . . . . ?
C7 C3 C4 O1 4.1(8) . . . . ?
C8 C5 C6 C1 180.0(6) . . . . ?
C9 C1 C2 C3 -179.8(5) . . . . ?
C9 C1 C6 C5 -179.6(5) . . . . ?
C9 C10 C11 C12 27.9(8) . . . . ?
C9 C10 C11 N1 -157.4(6) . . . . ?
C9 C10 C20 C21 -72.3(6) . . . . ?
C9 C10 C29 C30 72.5(6) . . . . ?
C9 C10 C29 O3 -105.8(6) . . . . ?
C10 C11 C12 C13 171.7(6) . . . . ?
C10 C11 N1 C19 -173.1(6) . . . . ?
C10 C20 C21 C22 -88.5(6) . . . . ?
C10 C20 C21 C26 92.7(7) . . . . ?
C11 C10 C20 C21 50.4(6) . . . . ?
C11 C10 C29 C30 -48.3(7) . . . . ?
C11 C10 C29 O3 133.3(6) . . . . ?
C11 C12 C13 C14 1.1(11) . . . . ?
C12 C11 N1 C19 1.6(10) . . . . ?
C12 C13 C14 C15 -176.9(9) . . . . ?
C12 C13 C14 C19 1.1(12) . . . . ?
C13 C14 C15 C16 177.8(11) . . . . ?
C13 C14 C19 C18 179.6(8) . . . . ?
C13 C14 C19 N1 -2.1(12) . . . . ?
C14 C15 C16 C17 1.7(19) . . . . ?
C14 C19 N1 C11 0.8(11) . . . . ?
C15 C14 C19 C18 -2.2(13) . . . . ?
C15 C14 C19 N1 176.1(8) . . . . ?
C15 C16 C17 C18 -1(2) . . . . ?
C16 C17 C18 C19 -1.8(17) . . . . ?
C17 C18 C19 C14 3.2(14) . . . . ?
C17 C18 C19 N1 -175.1(8) . . . . ?
C18 C19 N1 C11 179.1(7) . . . . ?
C19 C14 C15 C16 -0.2(16) . . . . ?
C20 C10 C11 C12 -95.5(7) . . . . ?
C20 C10 C11 N1 79.2(6) . . . . ?
C20 C10 C29 C30 -165.4(5) . . . . ?
C20 C10 C29 O3 16.2(7) . . . . ?
C20 C21 C22 C23 -179.6(5) . . . . ?
C20 C21 C26 C25 178.7(6) . . . . ?
C21 C22 C23 C24 -0.8(9) . . . . ?
C21 C22 C23 C27 176.7(6) . . . . ?
C22 C21 C26 C25 -0.1(9) . . . . ?
C22 C23 C24 C25 3.2(9) . . . . ?
C22 C23 C24 O2 179.2(6) . . . . ?
C23 C24 C25 C26 -3.9(10) . . . . ?
C23 C24 C25 C28 176.9(6) . . . . ?
C24 C25 C26 C21 2.3(9) . . . . ?
C26 C21 C22 C23 -0.7(9) . . . . ?
C27 C23 C24 C25 -174.2(6) . . . . ?
C27 C23 C24 O2 1.8(10) . . . . ?
C28 C25 C26 C21 -178.5(6) . . . . ?
C29 C10 C11 C12 146.7(6) . . . . ?
C29 C10 C11 N1 -38.6(7) . . . . ?
C29 C10 C20 C21 168.4(4) . . . . ?
N1 C11 C12 C13 -2.5(11) . . . . ?
O1 C4 C5 C6 178.6(5) . . . . ?
O1 C4 C5 C8 -0.1(9) . . . . ?
O2 C24 C25 C26 179.8(6) . . . . ?
O2 C24 C25 C28 0.6(9) . . . . ?
